data_4502719
loop_
_publ_author_name
'Chen, Jing'
'Kampf, Jeff W.'
'McNeil, Anne J.'

_publ_section_title
;
 Comparing molecular gelators and nongelators based on solubilities and
 solid-state interactions.
;
_journal_issue 16
_journal_name_full 'Langmuir : the ACS journal of surfaces and colloids'
_journal_page_first 13076
_journal_page_last 13080
_journal_paper_doi 10.1021/la102500u
_journal_volume 26
_journal_year 2010
_chemical_formula_moiety 'C22 H23 N O7'
_chemical_formula_sum 'C22 H23 N O7'
_chemical_formula_weight 413.41
_chemical_name_systematic
;
 ?
;
_space_group_IT_number 14
_symmetry_cell_setting monoclinic
_symmetry_space_group_name_Hall '-P 2ybc'
_symmetry_space_group_name_H-M 'P 1 21/c 1'
_atom_sites_solution_hydrogens geom
_atom_sites_solution_primary direct
_atom_sites_solution_secondary difmap
_audit_creation_method SHELXL-97
_cell_angle_alpha 90.00
_cell_angle_beta 101.237(2)
_cell_angle_gamma 90.00
_cell_formula_units_Z 4
_cell_length_a 11.2762(12)
_cell_length_b 22.477(2)
_cell_length_c 8.3379(9)
_cell_measurement_reflns_used 7836
_cell_measurement_temperature 85(2)
_cell_measurement_theta_max 26.34
_cell_measurement_theta_min 2.58
_cell_volume 2072.8(4)
_computing_cell_refinement 'Bruker SMART'
_computing_data_collection 'Bruker SMART-APEX'
_computing_data_reduction 'Bruker SAINT'
_computing_molecular_graphics 'Bruker SHELXTL'
_computing_publication_material 'Bruker SHELXTL'
_computing_structure_refinement 'SHELXL-97 (Sheldrick, 2008)'
_computing_structure_solution 'SHELXS-97 (Sheldrick, 2008)'
_diffrn_ambient_temperature 85(2)
_diffrn_measured_fraction_theta_full 0.999
_diffrn_measured_fraction_theta_max 0.999
_diffrn_measurement_device_type 'CCD area detector'
_diffrn_measurement_method 'phi and omega scans'
_diffrn_radiation_monochromator graphite
_diffrn_radiation_source 'fine-focus sealed tube'
_diffrn_radiation_type MoK\a
_diffrn_radiation_wavelength 0.71073
_diffrn_reflns_av_R_equivalents 0.0803
_diffrn_reflns_av_sigmaI/netI 0.0427
_diffrn_reflns_limit_h_max 14
_diffrn_reflns_limit_h_min -14
_diffrn_reflns_limit_k_max 28
_diffrn_reflns_limit_k_min -28
_diffrn_reflns_limit_l_max 10
_diffrn_reflns_limit_l_min -10
_diffrn_reflns_number 39475
_diffrn_reflns_theta_full 26.41
_diffrn_reflns_theta_max 26.41
_diffrn_reflns_theta_min 1.81
_exptl_absorpt_coefficient_mu 0.099
_exptl_absorpt_correction_T_max 0.9921
_exptl_absorpt_correction_T_min 0.9576
_exptl_absorpt_correction_type multi-scan
_exptl_absorpt_process_details
;
  Blessing, R. Acta Cryst. (1995) A51 33-38.
  Sheldrick, G.  SADABS (Version 2008/1) Bruker AXS area
  detector absorption and other corrections, University of
  Gottingen, Germany 2008.
;
_exptl_crystal_colour colorless
_exptl_crystal_density_diffrn 1.325
_exptl_crystal_density_method 'not measured'
_exptl_crystal_description needle
_exptl_crystal_F_000 872
_exptl_crystal_size_max 0.44
_exptl_crystal_size_mid 0.08
_exptl_crystal_size_min 0.08
_refine_diff_density_max 0.579
_refine_diff_density_min -0.295
_refine_diff_density_rms 0.048
_refine_ls_extinction_method none
_refine_ls_goodness_of_fit_ref 1.022
_refine_ls_hydrogen_treatment constr
_refine_ls_matrix_type full
_refine_ls_number_parameters 278
_refine_ls_number_reflns 4254
_refine_ls_number_restraints 0
_refine_ls_restrained_S_all 1.022
_refine_ls_R_factor_all 0.0804
_refine_ls_R_factor_gt 0.0512
_refine_ls_shift/su_max 0.001
_refine_ls_shift/su_mean 0.000
_refine_ls_structure_factor_coef Fsqd
_refine_ls_weighting_details 'calc w=1/[\s^2^(Fo^2^)+(0.0611P)^2^+0.7319P] where P=(Fo^2^+2Fc^2^)/3'
_refine_ls_weighting_scheme calc
_refine_ls_wR_factor_gt 0.1173
_refine_ls_wR_factor_ref 0.1331
_reflns_number_gt 2983
_reflns_number_total 4254
_reflns_threshold_expression >2sigma(I)
_cod_data_source_file la102500u_si_002.cif
_cod_data_source_block 3meop
_cod_depositor_comments
;
The following automatic conversions were performed:

'_symmetry_cell_setting' value 'Monoclinic' changed to 'monoclinic'
according to /home/saulius/struct/CIF-dictionaries/cif_core.dic
dictionary named 'cif_core.dic' version 2.4.2 from 2011-04-26.

Automatic conversion script
Id: cif_fix_values 1715 2011-07-08 13:25:40Z adriana 
;
_cod_original_sg_symbol_H-M P2(1)/c
_cod_database_code 4502719

loop_
_symmetry_equiv_pos_as_xyz
'x, y, z'
'-x, y+1/2, -z+1/2'
'-x, -y, -z'
'x, -y-1/2, z-1/2'

loop_
_atom_site_label
_atom_site_type_symbol
_atom_site_fract_x
_atom_site_fract_y
_atom_site_fract_z
_atom_site_U_iso_or_equiv
_atom_site_adp_type
_atom_site_occupancy
_atom_site_symmetry_multiplicity
_atom_site_calc_flag
_atom_site_refinement_flags
N1 N 0.47316(15) 0.51950(7) 0.2601(2) 0.0256(4) Uani 1 1 d .
O1 O 0.78823(14) 0.52448(7) 0.02293(19) 0.0381(4) Uani 1 1 d .
O2 O 0.87385(13) 0.48841(6) 0.26927(19) 0.0337(4) Uani 1 1 d .
O3 O 0.49658(16) 0.34470(6) 0.49771(19) 0.0403(4) Uani 1 1 d .
O4 O 0.49641(13) 0.31622(6) 0.24071(18) 0.0312(4) Uani 1 1 d .
O5 O 1.16050(13) 0.25757(7) 0.09589(19) 0.0359(4) Uani 1 1 d .
O6 O 1.09370(13) 0.14848(6) 0.17688(18) 0.0318(4) Uani 1 1 d .
O7 O 0.88014(13) 0.12879(6) 0.25507(19) 0.0335(4) Uani 1 1 d .
C1 C 0.57627(18) 0.53115(8) 0.2081(2) 0.0253(4) Uani 1 1 d .
C2 C 0.66325(18) 0.48718(8) 0.2026(2) 0.0252(4) Uani 1 1 d .
C3 C 0.64043(18) 0.42870(8) 0.2482(2) 0.0243(4) Uani 1 1 d .
C4 C 0.53268(18) 0.41743(8) 0.3034(2) 0.0250(4) Uani 1 1 d .
C5 C 0.45206(18) 0.46429(8) 0.3093(2) 0.0248(4) Uani 1 1 d .
C6 C 0.59317(19) 0.59466(9) 0.1599(3) 0.0307(5) Uani 1 1 d .
H6A H 0.5751 0.5981 0.0405 0.046 Uiso 1 1 calc R
H6B H 0.6770 0.6068 0.2016 0.046 Uiso 1 1 calc R
H6C H 0.5384 0.6204 0.2064 0.046 Uiso 1 1 calc R
C7 C 0.77963(18) 0.50209(9) 0.1514(3) 0.0274(5) Uani 1 1 d .
C8 C 0.9922(2) 0.49941(11) 0.2307(4) 0.0467(7) Uani 1 1 d .
H8A H 1.0054 0.4720 0.1443 0.070 Uiso 1 1 calc R
H8B H 1.0547 0.4931 0.3286 0.070 Uiso 1 1 calc R
H8C H 0.9962 0.5405 0.1930 0.070 Uiso 1 1 calc R
C9 C 0.50707(18) 0.35642(8) 0.3605(3) 0.0262(4) Uani 1 1 d .
C10 C 0.4761(2) 0.25549(9) 0.2895(3) 0.0380(6) Uani 1 1 d .
H10A H 0.5401 0.2440 0.3816 0.057 Uiso 1 1 calc R
H10B H 0.4770 0.2286 0.1973 0.057 Uiso 1 1 calc R
H10C H 0.3974 0.2530 0.3226 0.057 Uiso 1 1 calc R
C11 C 0.33456(18) 0.45618(9) 0.3656(3) 0.0288(5) Uani 1 1 d .
H11A H 0.3183 0.4913 0.4274 0.043 Uiso 1 1 calc R
H11B H 0.3395 0.4209 0.4356 0.043 Uiso 1 1 calc R
H11C H 0.2691 0.4510 0.2704 0.043 Uiso 1 1 calc R
C12 C 0.72335(18) 0.38143(9) 0.2360(3) 0.0271(4) Uani 1 1 d .
C13 C 0.78822(19) 0.34064(9) 0.2194(3) 0.0282(5) Uani 1 1 d .
C14 C 0.86446(18) 0.29127(9) 0.2009(3) 0.0270(4) Uani 1 1 d .
C15 C 0.97475(19) 0.30113(9) 0.1519(3) 0.0293(5) Uani 1 1 d .
H15A H 0.9977 0.3402 0.1271 0.035 Uiso 1 1 calc R
C16 C 1.05013(18) 0.25329(9) 0.1398(3) 0.0287(5) Uani 1 1 d .
C17 C 1.01572(18) 0.19581(9) 0.1767(3) 0.0275(4) Uani 1 1 d .
C18 C 0.90411(19) 0.18635(9) 0.2214(3) 0.0280(5) Uani 1 1 d .
C19 C 0.82854(19) 0.23393(9) 0.2337(3) 0.0286(5) Uani 1 1 d .
H19A H 0.7527 0.2276 0.2643 0.034 Uiso 1 1 calc R
C20 C 1.2008(2) 0.31620(10) 0.0660(3) 0.0384(5) Uani 1 1 d .
H20A H 1.1416 0.3351 -0.0207 0.058 Uiso 1 1 calc R
H20B H 1.2791 0.3138 0.0319 0.058 Uiso 1 1 calc R
H20C H 1.2094 0.3399 0.1663 0.058 Uiso 1 1 calc R
C21 C 1.0852(2) 0.12144(11) 0.0205(3) 0.0437(6) Uani 1 1 d .
H21A H 1.0013 0.1096 -0.0217 0.066 Uiso 1 1 calc R
H21B H 1.1374 0.0863 0.0306 0.066 Uiso 1 1 calc R
H21C H 1.1109 0.1499 -0.0549 0.066 Uiso 1 1 calc R
C22 C 0.76207(19) 0.11571(9) 0.2862(3) 0.0345(5) Uani 1 1 d .
H22A H 0.7493 0.1379 0.3826 0.052 Uiso 1 1 calc R
H22B H 0.7556 0.0730 0.3061 0.052 Uiso 1 1 calc R
H22C H 0.7007 0.1273 0.1913 0.052 Uiso 1 1 calc R

loop_
_atom_site_aniso_label
_atom_site_aniso_U_11
_atom_site_aniso_U_22
_atom_site_aniso_U_33
_atom_site_aniso_U_23
_atom_site_aniso_U_13
_atom_site_aniso_U_12
N1 0.0265(9) 0.0189(8) 0.0315(9) -0.0001(7) 0.0056(7) -0.0010(7)
O1 0.0392(9) 0.0389(9) 0.0387(9) 0.0025(7) 0.0138(7) -0.0088(7)
O2 0.0252(8) 0.0251(8) 0.0508(10) 0.0098(7) 0.0072(7) -0.0025(6)
O3 0.0642(11) 0.0239(8) 0.0356(9) 0.0008(7) 0.0165(8) -0.0070(7)
O4 0.0410(9) 0.0165(7) 0.0380(8) -0.0035(6) 0.0123(7) -0.0064(6)
O5 0.0277(8) 0.0321(8) 0.0503(10) 0.0013(7) 0.0134(7) -0.0029(6)
O6 0.0320(8) 0.0262(8) 0.0373(8) -0.0015(6) 0.0075(6) 0.0083(6)
O7 0.0337(8) 0.0170(7) 0.0521(10) 0.0034(6) 0.0141(7) 0.0006(6)
C1 0.0284(11) 0.0210(10) 0.0260(11) -0.0002(8) 0.0044(8) -0.0028(8)
C2 0.0278(11) 0.0191(10) 0.0289(11) -0.0019(8) 0.0060(8) -0.0021(8)
C3 0.0283(11) 0.0187(10) 0.0256(10) -0.0017(8) 0.0042(8) 0.0011(8)
C4 0.0292(11) 0.0189(10) 0.0259(10) -0.0014(8) 0.0032(8) -0.0024(8)
C5 0.0266(10) 0.0209(10) 0.0262(10) -0.0018(8) 0.0039(8) -0.0028(8)
C6 0.0341(12) 0.0185(10) 0.0405(12) 0.0027(9) 0.0099(10) 0.0000(9)
C7 0.0290(11) 0.0163(9) 0.0381(12) -0.0033(9) 0.0093(9) -0.0016(8)
C8 0.0250(12) 0.0339(13) 0.083(2) 0.0152(13) 0.0156(12) -0.0026(10)
C9 0.0269(11) 0.0183(10) 0.0343(12) -0.0016(8) 0.0083(9) -0.0017(8)
C10 0.0536(15) 0.0162(10) 0.0473(14) -0.0022(9) 0.0174(11) -0.0065(10)
C11 0.0258(10) 0.0236(10) 0.0373(12) -0.0004(9) 0.0069(9) -0.0022(8)
C12 0.0287(11) 0.0199(10) 0.0336(11) 0.0012(8) 0.0083(9) -0.0028(9)
C13 0.0315(11) 0.0203(10) 0.0331(11) 0.0005(8) 0.0072(9) -0.0021(9)
C14 0.0270(11) 0.0215(10) 0.0325(11) -0.0004(8) 0.0057(9) 0.0008(8)
C15 0.0324(11) 0.0205(10) 0.0350(12) 0.0004(8) 0.0062(9) -0.0033(8)
C16 0.0249(10) 0.0297(11) 0.0314(12) -0.0008(9) 0.0052(9) -0.0009(9)
C17 0.0262(11) 0.0229(10) 0.0332(11) -0.0008(8) 0.0055(9) 0.0043(8)
C18 0.0303(11) 0.0193(10) 0.0344(11) 0.0013(8) 0.0062(9) 0.0002(8)
C19 0.0273(11) 0.0217(10) 0.0383(12) 0.0007(9) 0.0096(9) 0.0019(8)
C20 0.0345(12) 0.0353(12) 0.0473(14) 0.0014(11) 0.0122(11) -0.0100(10)
C21 0.0503(15) 0.0431(14) 0.0385(13) -0.0028(11) 0.0105(11) 0.0208(12)
C22 0.0334(12) 0.0232(11) 0.0483(14) 0.0015(9) 0.0117(10) -0.0044(9)

loop_
_atom_type_symbol
_atom_type_description
_atom_type_scat_dispersion_real
_atom_type_scat_dispersion_imag
_atom_type_scat_source
C C 0.0033 0.0016 'International Tables Vol C Tables 4.2.6.8 and 6.1.1.4'
H H 0.0000 0.0000 'International Tables Vol C Tables 4.2.6.8 and 6.1.1.4'
N N 0.0061 0.0033 'International Tables Vol C Tables 4.2.6.8 and 6.1.1.4'
O O 0.0106 0.0060 'International Tables Vol C Tables 4.2.6.8 and 6.1.1.4'

loop_
_geom_angle_atom_site_label_1
_geom_angle_atom_site_label_2
_geom_angle_atom_site_label_3
_geom_angle
C5 N1 C1 119.66(17)
C7 O2 C8 115.52(17)
C9 O4 C10 114.94(16)
C16 O5 C20 116.60(16)
C17 O6 C21 113.48(16)
C18 O7 C22 117.39(15)
N1 C1 C2 121.93(17)
N1 C1 C6 115.69(17)
C2 C1 C6 122.36(18)
C1 C2 C3 119.03(18)
C1 C2 C7 120.70(17)
C3 C2 C7 120.26(17)
C4 C3 C2 118.23(17)
C4 C3 C12 120.54(17)
C2 C3 C12 121.22(18)
C5 C4 C3 119.06(17)
C5 C4 C9 120.75(17)
C3 C4 C9 120.15(17)
N1 C5 C4 122.02(18)
N1 C5 C11 115.32(17)
C4 C5 C11 122.63(17)
O1 C7 O2 124.10(19)
O1 C7 C2 125.11(19)
O2 C7 C2 110.77(17)
O3 C9 O4 123.54(18)
O3 C9 C4 124.34(18)
O4 C9 C4 112.12(17)
C13 C12 C3 176.6(2)
C12 C13 C14 179.0(2)
C19 C14 C15 120.79(18)
C19 C14 C13 119.50(18)
C15 C14 C13 119.70(18)
C16 C15 C14 119.37(18)
O5 C16 C15 124.59(18)
O5 C16 C17 115.42(18)
C15 C16 C17 119.98(19)
O6 C17 C18 119.30(17)
O6 C17 C16 120.52(18)
C18 C17 C16 120.11(18)
O7 C18 C19 124.68(18)
O7 C18 C17 115.14(17)
C19 C18 C17 120.14(18)
C18 C19 C14 119.57(19)

loop_
_geom_bond_atom_site_label_1
_geom_bond_atom_site_label_2
_geom_bond_distance
N1 C5 1.343(2)
N1 C1 1.344(3)
O1 C7 1.204(2)
O2 C7 1.335(3)
O2 C8 1.454(3)
O3 C9 1.202(2)
O4 C9 1.335(2)
O4 C10 1.455(2)
O5 C16 1.368(2)
O5 C20 1.432(3)
O6 C17 1.380(2)
O6 C21 1.425(3)
O7 C18 1.362(2)
O7 C22 1.436(2)
C1 C2 1.399(3)
C1 C6 1.505(3)
C2 C3 1.406(3)
C2 C7 1.495(3)
C3 C4 1.404(3)
C3 C12 1.432(3)
C4 C5 1.398(3)
C4 C9 1.498(3)
C5 C11 1.500(3)
C12 C13 1.198(3)
C13 C14 1.430(3)
C14 C19 1.394(3)
C14 C15 1.400(3)
C15 C16 1.386(3)
C16 C17 1.400(3)
C17 C18 1.397(3)
C18 C19 1.384(3)

loop_
_cod_related_entry_id
_cod_related_entry_database
_cod_related_entry_code
1 ChemSpider 30661392
